data_7251998
loop_
_publ_author_name
'Ittamalla, Chaitanya'
'Mukundram, N. S. S.'
'Nagireddy, Jyothirmai'
'Sridhar, B.'
'Reddy, B. V. Subba'

_publ_section_title
;
 Rh(iii)-catalyzed oxidative C--H annulation of
 6-arylpyridazin-3(2H)-ones: direct access to
 diarylpyridazino[6,1-a]isoquinolin-5-ium-3-olates
;
_journal_issue 28
_journal_name_full 'RSC Advances'
_journal_page_first 26078
_journal_page_last 26082
_journal_paper_doi 10.1039/D6RA01670G
_journal_volume 16
_journal_year 2026
_chemical_formula_moiety 'C24 H14 F2 N2 O, C H Cl3'
_chemical_formula_sum 'C25 H15 Cl3 F2 N2 O'
_chemical_formula_weight 503.74
_space_group_crystal_system monoclinic
_space_group_IT_number 14
_space_group_name_Hall '-P 2ybc'
_space_group_name_H-M_alt 'P 1 21/c 1'
_atom_sites_solution_hydrogens geom
_audit_creation_method SHELXL-2019/3
_audit_update_record
;
2025-08-14 deposited with the CCDC.	2026-05-07 downloaded from the CCDC.
;
_cell_angle_alpha 90
_cell_angle_beta 109.823(12)
_cell_angle_gamma 90
_cell_formula_units_Z 4
_cell_length_a 13.474(4)
_cell_length_b 13.727(4)
_cell_length_c 12.998(5)
_cell_measurement_reflns_used 9487
_cell_measurement_temperature 100(2)
_cell_measurement_theta_max 28.2015
_cell_measurement_theta_min 2.187
_cell_volume 2261.6(13)
_computing_cell_refinement '<i>SAINT</i> (Bruker, 2019)'
_computing_data_collection '<i>APEX5</i> (Bruker, 2023)'
_computing_data_reduction 'Bruker SAINT'
_computing_molecular_graphics 'Bruker SHELXTL'
_computing_publication_material 'Bruker SHELXTL'
_computing_structure_refinement 'SHELXL-2018/3 (Sheldrick, 2019)'
_computing_structure_solution 'SHELXT 2018/2 (Sheldrick, 2019)'
_diffrn_ambient_temperature 100(2)
_diffrn_detector_area_resol_mean 7.391
_diffrn_measured_fraction_theta_full 1.000
_diffrn_measured_fraction_theta_max 0.995
_diffrn_measurement_device_type 'Bruker D8 VENTURE PHOTON III C14'
_diffrn_measurement_method '\w and \f scans'
_diffrn_radiation_type MoK\a
_diffrn_radiation_wavelength 0.71073
_diffrn_reflns_av_R_equivalents 0.0627
_diffrn_reflns_av_unetI/netI 0.0469
_diffrn_reflns_Laue_measured_fraction_full 1.000
_diffrn_reflns_Laue_measured_fraction_max 0.995
_diffrn_reflns_limit_h_max 17
_diffrn_reflns_limit_h_min -17
_diffrn_reflns_limit_k_max 18
_diffrn_reflns_limit_k_min -18
_diffrn_reflns_limit_l_max 17
_diffrn_reflns_limit_l_min -17
_diffrn_reflns_number 28966
_diffrn_reflns_point_group_measured_fraction_full 1.000
_diffrn_reflns_point_group_measured_fraction_max 0.995
_diffrn_reflns_theta_full 25.242
_diffrn_reflns_theta_max 28.296
_diffrn_reflns_theta_min 2.187
_diffrn_source 'Incoatec I\mS 3.0'
_exptl_absorpt_coefficient_mu 0.443
_exptl_absorpt_correction_T_max 0.7457
_exptl_absorpt_correction_T_min 0.6071
_exptl_absorpt_correction_type multi-scan
_exptl_absorpt_process_details
;
 SADABS 2016/2: Krause, L., Herbst-Irmer, R., Sheldrick G.M. & Stalke D.,
 J. Appl. Cryst. 48 (2015) 3-10
;
_exptl_crystal_colour colourless
_exptl_crystal_density_diffrn 1.479
_exptl_crystal_description block
_exptl_crystal_F_000 1024
_exptl_crystal_size_max 0.220
_exptl_crystal_size_mid 0.160
_exptl_crystal_size_min 0.102
_refine_diff_density_max 0.210
_refine_diff_density_min -0.294
_refine_diff_density_rms 0.064
_refine_ls_extinction_method none
_refine_ls_goodness_of_fit_ref 1.023
_refine_ls_hydrogen_treatment constr
_refine_ls_matrix_type full
_refine_ls_number_parameters 326
_refine_ls_number_reflns 5595
_refine_ls_number_restraints 54
_refine_ls_restrained_S_all 1.028
_refine_ls_R_factor_all 0.0579
_refine_ls_R_factor_gt 0.0453
_refine_ls_shift/su_max 0.001
_refine_ls_shift/su_mean 0.000
_refine_ls_structure_factor_coef Fsqd
_refine_ls_weighting_details 'w=1/[\s^2^(Fo^2^)+(0.0638P)^2^+0.5545P] where P=(Fo^2^+2Fc^2^)/3'
_refine_ls_weighting_scheme calc
_refine_ls_wR_factor_gt 0.1173
_refine_ls_wR_factor_ref 0.1302
_reflns_Friedel_coverage 0.000
_reflns_number_gt 4411
_reflns_number_total 5595
_reflns_threshold_expression 'I > 2\s(I)'
_cod_data_source_file d6ra01670g2.cif
_cod_data_source_block mo_VA214_0m
_cod_original_sg_symbol_H-M 'P 21/c'
_cod_database_code 7251998
_shelx_shelxl_version_number 2019/3
_shelx_space_group_comment
;
The symmetry employed for this shelxl refinement is uniquely defined
by the following loop, which should always be used as a source of
symmetry information in preference to the above space-group names.
They are only intended as comments.
;
_shelx_estimated_absorpt_t_min 0.909
_shelx_estimated_absorpt_t_max 0.956

loop_
_space_group_symop_operation_xyz
'x, y, z'
'-x, y+1/2, -z+1/2'
'-x, -y, -z'
'x, -y-1/2, z-1/2'

loop_
_atom_site_label
_atom_site_type_symbol
_atom_site_fract_x
_atom_site_fract_y
_atom_site_fract_z
_atom_site_U_iso_or_equiv
_atom_site_adp_type
_atom_site_occupancy
_atom_site_site_symmetry_order
_atom_site_calc_flag
_atom_site_refinement_flags_posn
_atom_site_refinement_flags_adp
_atom_site_refinement_flags_occupancy
_atom_site_disorder_assembly
_atom_site_disorder_group
C1 C 0.53924(12) 0.39538(11) 0.13906(12) 0.0357(3) Uani 1 1 d . . . . .
H1 H 0.476635 0.366926 0.090371 0.043 Uiso 1 1 calc R U . . .
C2 C 0.60735(13) 0.44354(12) 0.09851(13) 0.0409(3) Uani 1 1 d . . . . .
H2 H 0.591622 0.447507 0.021647 0.049 Uiso 1 1 calc R U . . .
C3 C 0.69940(13) 0.48682(13) 0.16839(14) 0.0431(4) Uani 1 1 d . . . . .
H3 H 0.746064 0.519346 0.139066 0.052 Uiso 1 1 calc R U . . .
C4 C 0.72224(12) 0.48220(11) 0.27964(13) 0.0377(3) Uani 1 1 d . . . . .
H4 H 0.784046 0.513031 0.326850 0.045 Uiso 1 1 calc R U . . .
C5 C 0.65508(10) 0.43227(10) 0.32462(11) 0.0301(3) Uani 1 1 d . . . . .
C6 C 0.56242(10) 0.38812(10) 0.25375(11) 0.0298(3) Uani 1 1 d . . . . .
C7 C 0.49465(10) 0.33642(10) 0.29931(11) 0.0286(3) Uani 1 1 d . . . . .
C8 C 0.40055(11) 0.28778(11) 0.23457(12) 0.0350(3) Uani 1 1 d . . . . .
H8 H 0.380034 0.288370 0.157059 0.042 Uiso 1 1 calc R U . . .
C9 C 0.34094(11) 0.24102(12) 0.28385(13) 0.0372(3) Uani 1 1 d . . . . .
H9 H 0.278848 0.207979 0.240608 0.045 Uiso 1 1 calc R U . . .
C10 C 0.37029(10) 0.24046(10) 0.40192(12) 0.0323(3) Uani 1 1 d . . . . .
C11 C 0.61283(10) 0.37346(9) 0.48222(11) 0.0277(3) Uani 1 1 d . . . . .
C12 C 0.67830(10) 0.42333(10) 0.44100(11) 0.0289(3) Uani 1 1 d . . . . .
C13 C 0.77540(10) 0.47074(10) 0.51710(11) 0.0307(3) Uani 1 1 d . . . . .
C14 C 0.87294(11) 0.42580(12) 0.54256(14) 0.0406(3) Uani 1 1 d . . . . .
H14 H 0.878200 0.363747 0.512462 0.049 Uiso 1 1 calc R U . . .
C15 C 0.96287(12) 0.47103(13) 0.61176(15) 0.0464(4) Uani 1 1 d . . . . .
H15 H 1.029736 0.440131 0.630187 0.056 Uiso 1 1 calc R U . . .
C16 C 0.95360(12) 0.56070(13) 0.65292(14) 0.0447(4) Uani 1 1 d . . . . .
C17 C 0.85871(14) 0.60785(13) 0.62936(17) 0.0509(4) Uani 1 1 d . . . . .
H17 H 0.854428 0.670091 0.659523 0.061 Uiso 1 1 calc R U . . .
C18 C 0.76918(12) 0.56195(12) 0.56017(15) 0.0440(4) Uani 1 1 d . . . . .
H18 H 0.702688 0.593497 0.542089 0.053 Uiso 1 1 calc R U . . .
C19 C 0.63669(10) 0.35883(10) 0.60228(11) 0.0285(3) Uani 1 1 d . . . . .
C20 C 0.72175(11) 0.30041(11) 0.65969(12) 0.0332(3) Uani 1 1 d . . . . .
H20 H 0.760673 0.267418 0.621533 0.040 Uiso 1 1 calc R U . . .
C21 C 0.75044(12) 0.28979(11) 0.77261(12) 0.0377(3) Uani 1 1 d . . . . .
H21 H 0.808980 0.250456 0.812091 0.045 Uiso 1 1 calc R U . . .
C22 C 0.69216(13) 0.33748(11) 0.82552(12) 0.0389(3) Uani 1 1 d . . . . .
C23 C 0.60670(14) 0.39525(12) 0.77154(13) 0.0418(3) Uani 1 1 d . . . . .
H23 H 0.567463 0.427025 0.810207 0.050 Uiso 1 1 calc R U . . .
C24 C 0.57941(12) 0.40579(11) 0.65876(12) 0.0365(3) Uani 1 1 d . . . . .
H24 H 0.520977 0.445529 0.619941 0.044 Uiso 1 1 calc R U . . .
N1 N 0.51951(8) 0.33092(8) 0.41008(9) 0.0271(2) Uani 1 1 d . . . . .
N2 N 0.46098(9) 0.28564(9) 0.46311(10) 0.0311(2) Uani 1 1 d . . . . .
O1 O 0.31547(8) 0.20049(8) 0.45086(9) 0.0390(2) Uani 1 1 d . . . . .
F1 F 1.04182(8) 0.60567(9) 0.71993(10) 0.0655(3) Uani 1 1 d . . . . .
F2 F 0.71863(10) 0.32664(8) 0.93572(8) 0.0560(3) Uani 1 1 d . . . . .
C25 C 0.12033(13) 0.15133(14) 0.50210(16) 0.0498(4) Uani 1 1 d . U . . .
H25 H 0.177900 0.194677 0.496426 0.060 Uiso 1 1 calc R U . A 1
Cl1 Cl 0.0321(5) 0.1304(5) 0.3685(5) 0.0775(11) Uani 0.57(3) 1 d . U P B 1
Cl2 Cl 0.0503(6) 0.2153(7) 0.5692(5) 0.0897(14) Uani 0.57(3) 1 d . U P B 1
Cl3 Cl 0.1792(5) 0.0502(3) 0.5799(4) 0.0685(10) Uani 0.57(3) 1 d . U P B 1
Cl1D Cl 0.0379(8) 0.1167(9) 0.3728(8) 0.0884(19) Uani 0.43(3) 1 d . U P B 2
Cl2D Cl 0.0622(6) 0.2298(7) 0.5780(6) 0.0759(12) Uani 0.43(3) 1 d . U P B 2
Cl3D Cl 0.1568(11) 0.0394(7) 0.5684(8) 0.103(2) Uani 0.43(3) 1 d . U P B 2

loop_
_atom_site_aniso_label
_atom_site_aniso_U_11
_atom_site_aniso_U_22
_atom_site_aniso_U_33
_atom_site_aniso_U_23
_atom_site_aniso_U_13
_atom_site_aniso_U_12
C1 0.0403(7) 0.0388(7) 0.0280(7) 0.0011(6) 0.0116(6) 0.0053(6)
C2 0.0491(8) 0.0470(8) 0.0300(7) 0.0069(6) 0.0178(6) 0.0084(7)
C3 0.0450(8) 0.0468(9) 0.0428(8) 0.0120(7) 0.0217(7) 0.0029(7)
C4 0.0359(7) 0.0400(8) 0.0381(8) 0.0061(6) 0.0137(6) -0.0011(6)
C5 0.0311(6) 0.0285(6) 0.0311(7) 0.0032(5) 0.0113(5) 0.0043(5)
C6 0.0325(6) 0.0287(6) 0.0284(7) 0.0015(5) 0.0108(5) 0.0064(5)
C7 0.0291(6) 0.0287(6) 0.0265(6) -0.0005(5) 0.0074(5) 0.0041(5)
C8 0.0339(7) 0.0382(7) 0.0286(7) -0.0013(6) 0.0049(5) 0.0006(6)
C9 0.0313(6) 0.0404(8) 0.0352(7) -0.0023(6) 0.0051(6) -0.0034(6)
C10 0.0287(6) 0.0322(7) 0.0350(7) 0.0001(5) 0.0095(5) 0.0018(5)
C11 0.0274(6) 0.0279(6) 0.0261(6) -0.0002(5) 0.0072(5) 0.0022(5)
C12 0.0278(6) 0.0286(6) 0.0298(7) 0.0014(5) 0.0092(5) 0.0026(5)
C13 0.0290(6) 0.0326(7) 0.0301(7) 0.0026(5) 0.0094(5) -0.0016(5)
C14 0.0315(7) 0.0408(8) 0.0465(9) -0.0032(7) 0.0093(6) 0.0026(6)
C15 0.0297(7) 0.0526(9) 0.0521(10) 0.0005(8) 0.0077(7) 0.0011(6)
C16 0.0337(7) 0.0517(9) 0.0430(9) -0.0022(7) 0.0055(6) -0.0115(7)
C17 0.0434(9) 0.0411(9) 0.0632(11) -0.0134(8) 0.0114(8) -0.0060(7)
C18 0.0333(7) 0.0372(8) 0.0570(10) -0.0082(7) 0.0092(7) 0.0004(6)
C19 0.0293(6) 0.0286(6) 0.0270(6) -0.0003(5) 0.0088(5) -0.0038(5)
C20 0.0309(6) 0.0359(7) 0.0314(7) 0.0006(6) 0.0090(5) -0.0010(5)
C21 0.0374(7) 0.0376(7) 0.0329(7) 0.0053(6) 0.0052(6) -0.0038(6)
C22 0.0516(9) 0.0381(8) 0.0249(7) -0.0001(6) 0.0101(6) -0.0125(6)
C23 0.0540(9) 0.0397(8) 0.0364(8) -0.0036(6) 0.0214(7) -0.0003(7)
C24 0.0403(7) 0.0370(7) 0.0331(7) -0.0009(6) 0.0138(6) 0.0026(6)
N1 0.0264(5) 0.0278(5) 0.0261(5) 0.0006(4) 0.0075(4) 0.0017(4)
N2 0.0305(5) 0.0344(6) 0.0294(6) 0.0012(5) 0.0113(4) -0.0021(4)
O1 0.0334(5) 0.0438(6) 0.0414(6) -0.0007(5) 0.0148(4) -0.0067(4)
F1 0.0395(5) 0.0708(8) 0.0719(8) -0.0159(6) 0.0002(5) -0.0174(5)
F2 0.0808(7) 0.0579(6) 0.0265(5) 0.0042(4) 0.0148(5) -0.0075(5)
C25 0.0390(8) 0.0515(9) 0.0609(11) 0.0017(8) 0.0197(8) 0.0016(7)
Cl1 0.0612(18) 0.0859(15) 0.0714(18) -0.0035(14) 0.0041(12) -0.0204(12)
Cl2 0.086(2) 0.106(3) 0.0914(18) -0.0128(15) 0.049(2) 0.0302(17)
Cl3 0.0667(14) 0.0477(9) 0.0947(18) 0.0140(10) 0.0320(9) 0.0082(8)
Cl1D 0.0575(17) 0.117(4) 0.083(4) -0.038(3) 0.0148(19) -0.005(2)
Cl2D 0.0594(14) 0.081(2) 0.0792(17) -0.0100(14) 0.0133(17) 0.0294(14)
Cl3D 0.082(3) 0.068(2) 0.159(4) 0.045(2) 0.039(2) 0.012(2)

loop_
_atom_type_symbol
_atom_type_description
_atom_type_scat_dispersion_real
_atom_type_scat_dispersion_imag
_atom_type_scat_source
C C 0.0033 0.0016 'International Tables Vol C Tables 4.2.6.8 and 6.1.1.4'
H H 0.0000 0.0000 'International Tables Vol C Tables 4.2.6.8 and 6.1.1.4'
N N 0.0061 0.0033 'International Tables Vol C Tables 4.2.6.8 and 6.1.1.4'
O O 0.0106 0.0060 'International Tables Vol C Tables 4.2.6.8 and 6.1.1.4'
Cl Cl 0.1484 0.1585 'International Tables Vol C Tables 4.2.6.8 and 6.1.1.4'
F F 0.0171 0.0103 'International Tables Vol C Tables 4.2.6.8 and 6.1.1.4'

loop_
_geom_angle_atom_site_label_1
_geom_angle_atom_site_label_2
_geom_angle_atom_site_label_3
_geom_angle
_geom_angle_site_symmetry_1
_geom_angle_site_symmetry_3
_geom_angle_publ_flag
C2 C1 C6 119.96(14) . . ?
C2 C1 H1 120.0 . . ?
C6 C1 H1 120.0 . . ?
C1 C2 C3 121.12(14) . . ?
C1 C2 H2 119.4 . . ?
C3 C2 H2 119.4 . . ?
C4 C3 C2 119.81(14) . . ?
C4 C3 H3 120.1 . . ?
C2 C3 H3 120.1 . . ?
C3 C4 C5 120.82(14) . . ?
C3 C4 H4 119.6 . . ?
C5 C4 H4 119.6 . . ?
C4 C5 C6 119.19(13) . . ?
C4 C5 C12 122.32(13) . . ?
C6 C5 C12 118.48(12) . . ?
C5 C6 C1 119.08(13) . . ?
C5 C6 C7 119.28(12) . . ?
C1 C6 C7 121.64(13) . . ?
N1 C7 C8 116.56(12) . . ?
N1 C7 C6 120.01(12) . . ?
C8 C7 C6 123.43(13) . . ?
C9 C8 C7 119.73(14) . . ?
C9 C8 H8 120.1 . . ?
C7 C8 H8 120.1 . . ?
C8 C9 C10 120.88(13) . . ?
C8 C9 H9 119.6 . . ?
C10 C9 H9 119.6 . . ?
O1 C10 N2 118.03(13) . . ?
O1 C10 C9 122.94(13) . . ?
N2 C10 C9 119.03(13) . . ?
C12 C11 N1 119.70(12) . . ?
C12 C11 C19 122.62(12) . . ?
N1 C11 C19 117.66(11) . . ?
C11 C12 C5 121.09(12) . . ?
C11 C12 C13 119.79(12) . . ?
C5 C12 C13 119.12(12) . . ?
C18 C13 C14 119.21(13) . . ?
C18 C13 C12 120.08(12) . . ?
C14 C13 C12 120.68(13) . . ?
C13 C14 C15 120.31(15) . . ?
C13 C14 H14 119.8 . . ?
C15 C14 H14 119.8 . . ?
C16 C15 C14 118.82(15) . . ?
C16 C15 H15 120.6 . . ?
C14 C15 H15 120.6 . . ?
F1 C16 C15 118.95(15) . . ?
F1 C16 C17 118.34(16) . . ?
C15 C16 C17 122.71(15) . . ?
C16 C17 C18 118.05(16) . . ?
C16 C17 H17 121.0 . . ?
C18 C17 H17 121.0 . . ?
C13 C18 C17 120.91(15) . . ?
C13 C18 H18 119.5 . . ?
C17 C18 H18 119.5 . . ?
C20 C19 C24 119.20(13) . . ?
C20 C19 C11 118.92(12) . . ?
C24 C19 C11 121.80(12) . . ?
C19 C20 C21 120.64(14) . . ?
C19 C20 H20 119.7 . . ?
C21 C20 H20 119.7 . . ?
C22 C21 C20 118.46(14) . . ?
C22 C21 H21 120.8 . . ?
C20 C21 H21 120.8 . . ?
F2 C22 C21 118.98(14) . . ?
F2 C22 C23 118.29(15) . . ?
C21 C22 C23 122.72(14) . . ?
C22 C23 C24 118.19(14) . . ?
C22 C23 H23 120.9 . . ?
C24 C23 H23 120.9 . . ?
C19 C24 C23 120.78(14) . . ?
C19 C24 H24 119.6 . . ?
C23 C24 H24 119.6 . . ?
N2 N1 C7 125.62(11) . . ?
N2 N1 C11 112.97(11) . . ?
C7 N1 C11 121.41(11) . . ?
C10 N2 N1 118.16(12) . . ?
Cl2 C25 Cl3 109.4(2) . . ?
Cl1D C25 Cl3D 102.5(8) . . ?
Cl2 C25 Cl1 106.2(4) . . ?
Cl3 C25 Cl1 117.6(4) . . ?
Cl1D C25 Cl2D 116.0(5) . . ?
Cl3D C25 Cl2D 110.8(3) . . ?
Cl2 C25 H25 107.8 . . ?
Cl3 C25 H25 107.8 . . ?
Cl1 C25 H25 107.8 . . ?

loop_
_geom_bond_atom_site_label_1
_geom_bond_atom_site_label_2
_geom_bond_distance
_geom_bond_site_symmetry_2
_geom_bond_publ_flag
C1 C2 1.373(2) . ?
C1 C6 1.419(2) . ?
C1 H1 0.9500 . ?
C2 C3 1.397(2) . ?
C2 H2 0.9500 . ?
C3 C4 1.374(2) . ?
C3 H3 0.9500 . ?
C4 C5 1.411(2) . ?
C4 H4 0.9500 . ?
C5 C6 1.4122(19) . ?
C5 C12 1.442(2) . ?
C6 C7 1.4335(19) . ?
C7 N1 1.3652(18) . ?
C7 C8 1.4275(19) . ?
C8 C9 1.348(2) . ?
C8 H8 0.9500 . ?
C9 C10 1.449(2) . ?
C9 H9 0.9500 . ?
C10 O1 1.2531(18) . ?
C10 N2 1.3606(18) . ?
C11 C12 1.3617(19) . ?
C11 N1 1.4148(17) . ?
C11 C19 1.4962(19) . ?
C12 C13 1.4953(19) . ?
C13 C18 1.386(2) . ?
C13 C14 1.386(2) . ?
C14 C15 1.387(2) . ?
C14 H14 0.9500 . ?
C15 C16 1.365(3) . ?
C15 H15 0.9500 . ?
C16 F1 1.3603(18) . ?
C16 C17 1.372(2) . ?
C17 C18 1.387(2) . ?
C17 H17 0.9500 . ?
C18 H18 0.9500 . ?
C19 C20 1.3905(19) . ?
C19 C24 1.391(2) . ?
C20 C21 1.393(2) . ?
C20 H20 0.9500 . ?
C21 C22 1.373(2) . ?
C21 H21 0.9500 . ?
C22 F2 1.3618(17) . ?
C22 C23 1.378(2) . ?
C23 C24 1.393(2) . ?
C23 H23 0.9500 . ?
C24 H24 0.9500 . ?
N1 N2 1.3609(16) . ?
C25 Cl2 1.726(5) . ?
C25 Cl1D 1.737(10) . ?
C25 Cl3 1.742(5) . ?
C25 Cl3D 1.748(7) . ?
C25 Cl1 1.764(7) . ?
C25 Cl2D 1.809(7) . ?
C25 H25 1.0000 . ?

loop_
_geom_hbond_atom_site_label_D
_geom_hbond_atom_site_label_H
_geom_hbond_atom_site_label_A
_geom_hbond_distance_DH
_geom_hbond_distance_HA
_geom_hbond_distance_DA
_geom_hbond_angle_DHA
_geom_hbond_site_symmetry_A
_geom_hbond_publ_flag
C25 H25^a O1 1.00 2.13 3.000(2) 144.4 . yes

loop_
_geom_torsion_atom_site_label_1
_geom_torsion_atom_site_label_2
_geom_torsion_atom_site_label_3
_geom_torsion_atom_site_label_4
_geom_torsion
_geom_torsion_site_symmetry_1
_geom_torsion_site_symmetry_2
_geom_torsion_site_symmetry_3
_geom_torsion_site_symmetry_4
_geom_torsion_publ_flag
C6 C1 C2 C3 -0.6(2) . . . . ?
C1 C2 C3 C4 -0.6(2) . . . . ?
C2 C3 C4 C5 1.5(2) . . . . ?
C3 C4 C5 C6 -1.1(2) . . . . ?
C3 C4 C5 C12 178.01(14) . . . . ?
C4 C5 C6 C1 -0.13(19) . . . . ?
C12 C5 C6 C1 -179.28(12) . . . . ?
C4 C5 C6 C7 179.31(13) . . . . ?
C12 C5 C6 C7 0.17(18) . . . . ?
C2 C1 C6 C5 1.0(2) . . . . ?
C2 C1 C6 C7 -178.44(13) . . . . ?
C5 C6 C7 N1 0.54(19) . . . . ?
C1 C6 C7 N1 179.96(12) . . . . ?
C5 C6 C7 C8 -178.68(12) . . . . ?
C1 C6 C7 C8 0.7(2) . . . . ?
N1 C7 C8 C9 1.0(2) . . . . ?
C6 C7 C8 C9 -179.78(13) . . . . ?
C7 C8 C9 C10 0.8(2) . . . . ?
C8 C9 C10 O1 177.74(14) . . . . ?
C8 C9 C10 N2 -1.9(2) . . . . ?
N1 C11 C12 C5 -1.06(19) . . . . ?
C19 C11 C12 C5 177.19(12) . . . . ?
N1 C11 C12 C13 178.28(11) . . . . ?
C19 C11 C12 C13 -3.47(19) . . . . ?
C4 C5 C12 C11 -179.01(13) . . . . ?
C6 C5 C12 C11 0.11(19) . . . . ?
C4 C5 C12 C13 1.6(2) . . . . ?
C6 C5 C12 C13 -179.23(12) . . . . ?
C11 C12 C13 C18 -83.14(18) . . . . ?
C5 C12 C13 C18 96.21(17) . . . . ?
C11 C12 C13 C14 99.01(17) . . . . ?
C5 C12 C13 C14 -81.64(18) . . . . ?
C18 C13 C14 C15 1.0(2) . . . . ?
C12 C13 C14 C15 178.91(14) . . . . ?
C13 C14 C15 C16 -0.8(3) . . . . ?
C14 C15 C16 F1 -179.34(16) . . . . ?
C14 C15 C16 C17 0.5(3) . . . . ?
F1 C16 C17 C18 179.44(17) . . . . ?
C15 C16 C17 C18 -0.4(3) . . . . ?
C14 C13 C18 C17 -1.0(3) . . . . ?
C12 C13 C18 C17 -178.84(16) . . . . ?
C16 C17 C18 C13 0.6(3) . . . . ?
C12 C11 C19 C20 -67.22(18) . . . . ?
N1 C11 C19 C20 111.07(14) . . . . ?
C12 C11 C19 C24 109.59(16) . . . . ?
N1 C11 C19 C24 -72.13(17) . . . . ?
C24 C19 C20 C21 -0.8(2) . . . . ?
C11 C19 C20 C21 176.06(12) . . . . ?
C19 C20 C21 C22 0.7(2) . . . . ?
C20 C21 C22 F2 179.16(13) . . . . ?
C20 C21 C22 C23 0.0(2) . . . . ?
F2 C22 C23 C24 -179.65(13) . . . . ?
C21 C22 C23 C24 -0.5(2) . . . . ?
C20 C19 C24 C23 0.3(2) . . . . ?
C11 C19 C24 C23 -176.46(13) . . . . ?
C22 C23 C24 C19 0.3(2) . . . . ?
C8 C7 N1 N2 -1.93(19) . . . . ?
C6 C7 N1 N2 178.80(12) . . . . ?
C8 C7 N1 C11 177.75(12) . . . . ?
C6 C7 N1 C11 -1.52(18) . . . . ?
C12 C11 N1 N2 -178.49(12) . . . . ?
C19 C11 N1 N2 3.17(16) . . . . ?
C12 C11 N1 C7 1.79(18) . . . . ?
C19 C11 N1 C7 -176.54(11) . . . . ?
O1 C10 N2 N1 -178.61(12) . . . . ?
C9 C10 N2 N1 1.02(19) . . . . ?
C7 N1 N2 C10 0.90(19) . . . . ?
C11 N1 N2 C10 -178.80(11) . . . . ?
